data_4134960
loop_
_publ_author_name
'Gosselin, Eric J.'
'Decker, Gerald E.'
'Antonio, Alexandra M.'
'Lorzing, Gregory R.'
'Yap, Glenn P. A.'
'Bloch, Eric D.'

_publ_section_title
;
 A Charged Coordination Cage-Based Porous Salt.
;
_journal_issue 21
_journal_name_full 'Journal of the American Chemical Society'
_journal_page_first 9594
_journal_page_last 9598
_journal_paper_doi 10.1021/jacs.0c02806
_journal_volume 142
_journal_year 2020
_chemical_formula_sum 'C400 H280 Cu24 O272 S24 Zr24'
_chemical_formula_weight 13921.94
_space_group_crystal_system cubic
_space_group_IT_number 225
_space_group_name_Hall '-F 4 2 3'
_space_group_name_H-M_alt 'F m -3 m'
_atom_sites_solution_hydrogens geom
_atom_sites_solution_primary iterative
_atom_sites_solution_secondary difmap
_audit_creation_method SHELXL-2018/3
_cell_angle_alpha 90
_cell_angle_beta 90
_cell_angle_gamma 90
_cell_formula_units_Z 4
_cell_length_a 43.599(4)
_cell_length_b 43.599(4)
_cell_length_c 43.599(4)
_cell_measurement_reflns_used 4276
_cell_measurement_temperature 103(2)
_cell_measurement_theta_max 39.59
_cell_measurement_theta_min 2.87
_cell_volume 82876(13)
_computing_cell_refinement 'Bruker SAINT'
_computing_data_collection 'Bruker APEX2'
_computing_data_reduction 'Bruker SAINT'
_computing_molecular_graphics 'Bruker SHELXTL'
_computing_publication_material 'Bruker SHELXTL'
_computing_structure_refinement 'SHELXL-2018/3 (Sheldrick, 2018)'
_computing_structure_solution 'SHELXS-97 (Sheldrick 2008)'
_diffrn_ambient_temperature 103(2)
_diffrn_detector_area_resol_mean 8.33
_diffrn_measured_fraction_theta_full 0.995
_diffrn_measured_fraction_theta_max 0.995
_diffrn_measurement_device_type 'Bruker AXS APEX diffractometer'
_diffrn_measurement_method '\f and \w scans'
_diffrn_radiation_type CuK\a
_diffrn_radiation_wavelength 1.54178
_diffrn_reflns_av_R_equivalents 0.1123
_diffrn_reflns_av_unetI/netI 0.0462
_diffrn_reflns_Laue_measured_fraction_full 0.995
_diffrn_reflns_Laue_measured_fraction_max 0.995
_diffrn_reflns_limit_h_max 35
_diffrn_reflns_limit_h_min -34
_diffrn_reflns_limit_k_max 28
_diffrn_reflns_limit_k_min -36
_diffrn_reflns_limit_l_max 28
_diffrn_reflns_limit_l_min -28
_diffrn_reflns_number 23102
_diffrn_reflns_point_group_measured_fraction_full 0.995
_diffrn_reflns_point_group_measured_fraction_max 0.995
_diffrn_reflns_theta_full 39.898
_diffrn_reflns_theta_max 39.898
_diffrn_reflns_theta_min 4.056
_exptl_absorpt_coefficient_mu 4.134
_exptl_absorpt_correction_T_max 0.7479
_exptl_absorpt_correction_T_min 0.3792
_exptl_absorpt_correction_type multi-scan
_exptl_absorpt_process_details
; 
PROBLEM: The value of sine(theta_max)/wavelength is less than 0.550 
RESPONSE: As in similar MOPs, this compound, in this crystal phase, 
consistently deposits as weakly diffracting crystals. 
;
_exptl_crystal_colour green
_exptl_crystal_density_diffrn 1.116
_exptl_crystal_description cube
_exptl_crystal_F_000 27584
_exptl_crystal_size_max 0.164
_exptl_crystal_size_mid 0.146
_exptl_crystal_size_min 0.075
_refine_diff_density_max 1.777
_refine_diff_density_min -0.962
_refine_diff_density_rms 0.227
_refine_ls_extinction_method none
_refine_ls_goodness_of_fit_ref 2.291
_refine_ls_hydrogen_treatment constr
_refine_ls_matrix_type full
_refine_ls_number_parameters 105
_refine_ls_number_reflns 1304
_refine_ls_number_restraints 102
_refine_ls_restrained_S_all 2.223
_refine_ls_R_factor_all 0.2593
_refine_ls_R_factor_gt 0.2023
_refine_ls_shift/su_max 0.002
_refine_ls_shift/su_mean 0.000
_refine_ls_structure_factor_coef Fsqd
_refine_ls_weighting_details 'w=1/[\s^2^(Fo^2^)+(0.2000P)^2^] where P=(Fo^2^+2Fc^2^)/3'
_refine_ls_weighting_scheme calc
_refine_ls_wR_factor_gt 0.5032
_refine_ls_wR_factor_ref 0.5595
_reflns_Friedel_coverage 0.000
_reflns_number_gt 752
_reflns_number_total 1304
_reflns_threshold_expression 'I > 2\s(I)'
_cod_data_source_file ja0c02806_si_002.cif
_cod_data_source_block eric324_sq
_cod_depositor_comments 'Adding full bibliography for 4134956--4134960.cif.'
_cod_original_cell_volume 82876(24)
_cod_database_code 4134960
_shelx_shelxl_version_number 2018/3
_shelx_space_group_comment
; 
The symmetry employed for this shelxl refinement is uniquely defined 
by the following loop, which should always be used as a source of 
symmetry information in preference to the above space-group names. 
They are only intended as comments. 
;
_shelx_estimated_absorpt_t_min 0.550
_shelx_estimated_absorpt_t_max 0.747

loop_
_space_group_symop_operation_xyz
'x, y, z'
'-x, -y, z'
'-x, y, -z'
'x, -y, -z'
'z, x, y'
'z, -x, -y'
'-z, -x, y'
'-z, x, -y'
'y, z, x'
'-y, z, -x'
'y, -z, -x'
'-y, -z, x'
'y, x, -z'
'-y, -x, -z'
'y, -x, z'
'-y, x, z'
'x, z, -y'
'-x, z, y'
'-x, -z, -y'
'x, -z, y'
'z, y, -x'
'z, -y, x'
'-z, y, x'
'-z, -y, -x'
'x, y+1/2, z+1/2'
'-x, -y+1/2, z+1/2'
'-x, y+1/2, -z+1/2'
'x, -y+1/2, -z+1/2'
'z, x+1/2, y+1/2'
'z, -x+1/2, -y+1/2'
'-z, -x+1/2, y+1/2'
'-z, x+1/2, -y+1/2'
'y, z+1/2, x+1/2'
'-y, z+1/2, -x+1/2'
'y, -z+1/2, -x+1/2'
'-y, -z+1/2, x+1/2'
'y, x+1/2, -z+1/2'
'-y, -x+1/2, -z+1/2'
'y, -x+1/2, z+1/2'
'-y, x+1/2, z+1/2'
'x, z+1/2, -y+1/2'
'-x, z+1/2, y+1/2'
'-x, -z+1/2, -y+1/2'
'x, -z+1/2, y+1/2'
'z, y+1/2, -x+1/2'
'z, -y+1/2, x+1/2'
'-z, y+1/2, x+1/2'
'-z, -y+1/2, -x+1/2'
'x+1/2, y, z+1/2'
'-x+1/2, -y, z+1/2'
'-x+1/2, y, -z+1/2'
'x+1/2, -y, -z+1/2'
'z+1/2, x, y+1/2'
'z+1/2, -x, -y+1/2'
'-z+1/2, -x, y+1/2'
'-z+1/2, x, -y+1/2'
'y+1/2, z, x+1/2'
'-y+1/2, z, -x+1/2'
'y+1/2, -z, -x+1/2'
'-y+1/2, -z, x+1/2'
'y+1/2, x, -z+1/2'
'-y+1/2, -x, -z+1/2'
'y+1/2, -x, z+1/2'
'-y+1/2, x, z+1/2'
'x+1/2, z, -y+1/2'
'-x+1/2, z, y+1/2'
'-x+1/2, -z, -y+1/2'
'x+1/2, -z, y+1/2'
'z+1/2, y, -x+1/2'
'z+1/2, -y, x+1/2'
'-z+1/2, y, x+1/2'
'-z+1/2, -y, -x+1/2'
'x+1/2, y+1/2, z'
'-x+1/2, -y+1/2, z'
'-x+1/2, y+1/2, -z'
'x+1/2, -y+1/2, -z'
'z+1/2, x+1/2, y'
'z+1/2, -x+1/2, -y'
'-z+1/2, -x+1/2, y'
'-z+1/2, x+1/2, -y'
'y+1/2, z+1/2, x'
'-y+1/2, z+1/2, -x'
'y+1/2, -z+1/2, -x'
'-y+1/2, -z+1/2, x'
'y+1/2, x+1/2, -z'
'-y+1/2, -x+1/2, -z'
'y+1/2, -x+1/2, z'
'-y+1/2, x+1/2, z'
'x+1/2, z+1/2, -y'
'-x+1/2, z+1/2, y'
'-x+1/2, -z+1/2, -y'
'x+1/2, -z+1/2, y'
'z+1/2, y+1/2, -x'
'z+1/2, -y+1/2, x'
'-z+1/2, y+1/2, x'
'-z+1/2, -y+1/2, -x'
'-x, -y, -z'
'x, y, -z'
'x, -y, z'
'-x, y, z'
'-z, -x, -y'
'-z, x, y'
'z, x, -y'
'z, -x, y'
'-y, -z, -x'
'y, -z, x'
'-y, z, x'
'y, z, -x'
'-y, -x, z'
'y, x, z'
'-y, x, -z'
'y, -x, -z'
'-x, -z, y'
'x, -z, -y'
'x, z, y'
'-x, z, -y'
'-z, -y, x'
'-z, y, -x'
'z, -y, -x'
'z, y, x'
'-x, -y+1/2, -z+1/2'
'x, y+1/2, -z+1/2'
'x, -y+1/2, z+1/2'
'-x, y+1/2, z+1/2'
'-z, -x+1/2, -y+1/2'
'-z, x+1/2, y+1/2'
'z, x+1/2, -y+1/2'
'z, -x+1/2, y+1/2'
'-y, -z+1/2, -x+1/2'
'y, -z+1/2, x+1/2'
'-y, z+1/2, x+1/2'
'y, z+1/2, -x+1/2'
'-y, -x+1/2, z+1/2'
'y, x+1/2, z+1/2'
'-y, x+1/2, -z+1/2'
'y, -x+1/2, -z+1/2'
'-x, -z+1/2, y+1/2'
'x, -z+1/2, -y+1/2'
'x, z+1/2, y+1/2'
'-x, z+1/2, -y+1/2'
'-z, -y+1/2, x+1/2'
'-z, y+1/2, -x+1/2'
'z, -y+1/2, -x+1/2'
'z, y+1/2, x+1/2'
'-x+1/2, -y, -z+1/2'
'x+1/2, y, -z+1/2'
'x+1/2, -y, z+1/2'
'-x+1/2, y, z+1/2'
'-z+1/2, -x, -y+1/2'
'-z+1/2, x, y+1/2'
'z+1/2, x, -y+1/2'
'z+1/2, -x, y+1/2'
'-y+1/2, -z, -x+1/2'
'y+1/2, -z, x+1/2'
'-y+1/2, z, x+1/2'
'y+1/2, z, -x+1/2'
'-y+1/2, -x, z+1/2'
'y+1/2, x, z+1/2'
'-y+1/2, x, -z+1/2'
'y+1/2, -x, -z+1/2'
'-x+1/2, -z, y+1/2'
'x+1/2, -z, -y+1/2'
'x+1/2, z, y+1/2'
'-x+1/2, z, -y+1/2'
'-z+1/2, -y, x+1/2'
'-z+1/2, y, -x+1/2'
'z+1/2, -y, -x+1/2'
'z+1/2, y, x+1/2'
'-x+1/2, -y+1/2, -z'
'x+1/2, y+1/2, -z'
'x+1/2, -y+1/2, z'
'-x+1/2, y+1/2, z'
'-z+1/2, -x+1/2, -y'
'-z+1/2, x+1/2, y'
'z+1/2, x+1/2, -y'
'z+1/2, -x+1/2, y'
'-y+1/2, -z+1/2, -x'
'y+1/2, -z+1/2, x'
'-y+1/2, z+1/2, x'
'y+1/2, z+1/2, -x'
'-y+1/2, -x+1/2, z'
'y+1/2, x+1/2, z'
'-y+1/2, x+1/2, -z'
'y+1/2, -x+1/2, -z'
'-x+1/2, -z+1/2, y'
'x+1/2, -z+1/2, -y'
'x+1/2, z+1/2, y'
'-x+1/2, z+1/2, -y'
'-z+1/2, -y+1/2, x'
'-z+1/2, y+1/2, -x'
'z+1/2, -y+1/2, -x'
'z+1/2, y+1/2, x'

loop_
_atom_site_label
_atom_site_type_symbol
_atom_site_fract_x
_atom_site_fract_y
_atom_site_fract_z
_atom_site_U_iso_or_equiv
_atom_site_adp_type
_atom_site_occupancy
_atom_site_site_symmetry_order
_atom_site_calc_flag
_atom_site_refinement_flags_posn
_atom_site_refinement_flags_adp
_atom_site_refinement_flags_occupancy
_atom_site_disorder_assembly
_atom_site_disorder_group
Zr Zr 0.56308(14) 0.11768(10) 0.38232(10) 0.179(4) Uiso 1 2 d DS . P . .
O1 O 0.5348(7) 0.1217(6) 0.4214(5) 0.201(11) Uiso 1 1 d D U . . .
O2 O 0.5902(7) 0.0902(7) 0.4098(7) 0.16(2) Uiso 1 6 d S . P . .
O3 O 0.5970(5) 0.0970(5) 0.3535(8) 0.174(14) Uiso 1 2 d S . P . .
H3 H 0.601752 0.101752 0.332753 0.208 Uiso 1 2 calc R U P . .
C1 C 0.5158(5) 0.1314(9) 0.3578(8) 0.22(2) Uiso 0.5 1 d DG U P A -1
H1 H 0.498312 0.118474 0.359720 0.261 Uiso 0.5 1 calc R U P A -1
C2 C 0.5238(7) 0.1558(7) 0.3778(12) 0.21(2) Uiso 0.5 1 d DG U P A -1
H2 H 0.512554 0.162218 0.395344 0.252 Uiso 0.5 1 calc R U P A -1
C3 C 0.5514(8) 0.1691(5) 0.3668(15) 0.22(2) Uiso 0.5 1 d DG U P A -1
H3A H 0.561950 0.185961 0.375807 0.262 Uiso 0.5 1 calc R U P A -1
C4 C 0.5605(8) 0.1529(13) 0.3401(11) 0.215(19) Uiso 0.5 1 d DG U P A -1
H4 H 0.578237 0.156891 0.328109 0.258 Uiso 0.5 1 calc R U P A -1
C5 C 0.5385(8) 0.1295(14) 0.3346(5) 0.22(2) Uiso 0.5 1 d DG U P A -1
H5 H 0.538906 0.115182 0.318167 0.262 Uiso 0.5 1 calc R U P A -1
C6 C 0.5482(4) 0.1230(10) 0.4518(4) 0.174(14) Uiso 1 2 d DS U P . .
C7A C 0.5234(6) 0.1222(11) 0.4786(8) 0.150(15) Uiso 0.0833 1 d DG U P B -1
C8A C 0.4928(6) 0.117(3) 0.4718(17) 0.145(16) Uiso 0.0833 1 d DG U P B -1
C9A C 0.4712(11) 0.116(4) 0.495(2) 0.141(17) Uiso 0.0833 1 d DG U P B -1
H9A H 0.450211 0.112009 0.490592 0.169 Uiso 0.0833 1 calc R U P B -1
C10A C 0.4802(18) 0.121(3) 0.5254(19) 0.141(18) Uiso 0.0833 1 d DG U P B -1
C11A C 0.511(2) 0.126(3) 0.5322(11) 0.142(17) Uiso 0.0833 1 d DG U P B -1
C12A C 0.5325(14) 0.127(2) 0.5088(6) 0.146(16) Uiso 0.0833 1 d DG U P B -1
H12A H 0.553418 0.130724 0.513405 0.175 Uiso 0.0833 1 calc R U P B -1
C18A C 0.4829(11) 0.111(5) 0.439(2) 0.15(3) Uiso 0.0833 1 d D U P B -1
H18A H 0.500876 0.112614 0.425435 0.227 Uiso 0.0833 1 calc R U P B -1
H18B H 0.473671 0.090895 0.437075 0.227 Uiso 0.0833 1 calc R U P B -1
H18C H 0.467923 0.126916 0.432980 0.227 Uiso 0.0833 1 calc R U P B -1
C19A C 0.521(3) 0.132(5) 0.5650(10) 0.14(3) Uiso 0.0833 1 d D U P B -1
H19A H 0.502781 0.130371 0.578536 0.208 Uiso 0.0833 1 calc R U P B -1
H19B H 0.535820 0.116243 0.571044 0.208 Uiso 0.0833 1 calc R U P B -1
H19C H 0.529823 0.152196 0.566717 0.208 Uiso 0.0833 1 calc R U P B -1
C7B C 0.5230(8) 0.1245(16) 0.4782(8) 0.150(15) Uiso 0.0833 1 d DG U P B -2
C8B C 0.5298(18) 0.114(3) 0.5073(11) 0.145(16) Uiso 0.0833 1 d DG U P B -2
C9B C 0.508(2) 0.115(4) 0.5304(15) 0.141(17) Uiso 0.0833 1 d DG U P B -2
H9B H 0.512447 0.107413 0.550295 0.169 Uiso 0.0833 1 calc R U P B -2
C10B C 0.479(2) 0.127(3) 0.524(2) 0.141(18) Uiso 0.0833 1 d DG U P B -2
C11B C 0.4722(13) 0.138(3) 0.495(2) 0.142(17) Uiso 0.0833 1 d DG U P B -2
C12B C 0.4942(8) 0.137(2) 0.4720(18) 0.146(16) Uiso 0.0833 1 d DG U P B -2
H12B H 0.489563 0.144149 0.452065 0.175 Uiso 0.0833 1 calc R U P B -2
C18B C 0.561(2) 0.100(5) 0.5140(18) 0.15(3) Uiso 0.0833 1 d D U P B -2
H18D H 0.562166 0.093772 0.535510 0.227 Uiso 0.0833 1 calc R U P B -2
H18E H 0.564889 0.082660 0.500633 0.227 Uiso 0.0833 1 calc R U P B -2
H18F H 0.576943 0.115961 0.510279 0.227 Uiso 0.0833 1 calc R U P B -2
C19B C 0.4411(16) 0.152(4) 0.489(4) 0.14(3) Uiso 0.0833 1 d D U P B -2
H19D H 0.428413 0.151037 0.507088 0.208 Uiso 0.0833 1 calc R U P B -2
H19E H 0.443711 0.173464 0.482383 0.208 Uiso 0.0833 1 calc R U P B -2
H19F H 0.431008 0.140634 0.471983 0.208 Uiso 0.0833 1 calc R U P B -2
Cu1 Cu 0.500000 0.37025(14) 0.37025(14) 0.108(4) Uiso 1 4 d S U P . .
Cu2 Cu 0.500000 0.32727(15) 0.32727(15) 0.113(4) Uiso 1 4 d S U P . .
S1 S 0.6176(3) 0.2274(5) 0.3824(3) 0.184(7) Uiso 1 2 d DS U P . .
O4 O 0.5316(4) 0.3448(5) 0.3887(4) 0.110(6) Uiso 1 1 d . U . . .
O5 O 0.5311(5) 0.3078(5) 0.3534(5) 0.119(7) Uiso 1 1 d . U . . .
O6 O 0.6108(7) 0.2269(7) 0.3503(4) 0.220(12) Uiso 1 1 d D U . . .
O7 O 0.5990(5) 0.2073(8) 0.4010(5) 0.201(15) Uiso 1 2 d DS U P . .
O8 O 0.500000 0.4063(10) 0.4063(10) 0.24(3) Uiso 1 4 d S . P . .
O9 O 0.500000 0.2933(7) 0.2933(7) 0.153(16) Uiso 1 4 d S . P . .
C13 C 0.5440(6) 0.3221(7) 0.3766(7) 0.088(8) Uiso 1 1 d . U . . .
C14 C 0.5824(6) 0.3183(10) 0.4176(6) 0.106(12) Uiso 1 2 d S U P . .
H14 H 0.574412 0.336946 0.425588 0.127 Uiso 1 2 calc R U P . .
C15 C 0.5690(7) 0.3073(7) 0.3946(7) 0.104(9) Uiso 1 1 d . U . . .
C16 C 0.5803(8) 0.2766(7) 0.3820(8) 0.133(10) Uiso 1 1 d . U . . .
H16 H 0.569877 0.266879 0.365454 0.159 Uiso 1 1 calc R U . . .
C17 C 0.6052(8) 0.2636(12) 0.3948(8) 0.144(13) Uiso 1 2 d S U P . .

loop_
_atom_type_symbol
_atom_type_description
_atom_type_scat_dispersion_real
_atom_type_scat_dispersion_imag
_atom_type_scat_source
C C 0.0181 0.0091 'International Tables Vol C Tables 4.2.6.8 and 6.1.1.4'
H H 0.0000 0.0000 'International Tables Vol C Tables 4.2.6.8 and 6.1.1.4'
O O 0.0492 0.0322 'International Tables Vol C Tables 4.2.6.8 and 6.1.1.4'
Zr Zr -0.1862 2.2449 'International Tables Vol C Tables 4.2.6.8 and 6.1.1.4'
S S 0.3331 0.5567 'International Tables Vol C Tables 4.2.6.8 and 6.1.1.4'
Cu Cu -1.9646 0.5888 'International Tables Vol C Tables 4.2.6.8 and 6.1.1.4'

loop_
_geom_angle_atom_site_label_1
_geom_angle_atom_site_label_2
_geom_angle_atom_site_label_3
_geom_angle
_geom_angle_site_symmetry_1
_geom_angle_site_symmetry_3
_geom_angle_publ_flag
O2 Zr O1 85.0(13) . 138 ?
O2 Zr O1 85.0(13) . . ?
O1 Zr O1 78.0(15) 138 . ?
O2 Zr O3 72.6(12) . 83_556 ?
O1 Zr O3 155.9(11) 138 83_556 ?
O1 Zr O3 90.8(11) . 83_556 ?
O2 Zr O3 72.6(12) . . ?
O1 Zr O3 90.8(11) 138 . ?
O1 Zr O3 155.9(11) . . ?
O3 Zr O3 91.0(17) 83_556 . ?
O2 Zr C2 149.3(14) . . ?
O1 Zr C2 97.8(11) 138 . ?
O1 Zr C2 65.9(14) . . ?
O3 Zr C2 97.0(12) 83_556 . ?
O3 Zr C2 137.6(14) . . ?
O2 Zr C1 153.5(16) . . ?
O1 Zr C1 70.3(11) 138 . ?
O1 Zr C1 80.6(11) . . ?
O3 Zr C1 129.5(13) 83_556 . ?
O3 Zr C1 115.9(13) . . ?
C2 Zr C1 34.5(3) . . ?
O2 Zr C3 145.8(15) . . ?
O1 Zr C3 127.5(12) 138 . ?
O1 Zr C3 91.5(17) . . ?
O3 Zr C3 73.5(13) 83_556 . ?
O3 Zr C3 112.1(16) . . ?
C2 Zr C3 34.5(3) . . ?
C1 Zr C3 57.3(5) . . ?
O2 Zr C5 152.1(13) . . ?
O1 Zr C5 80.9(16) 138 . ?
O1 Zr C5 115.0(11) . . ?
O3 Zr C5 123.2(16) 83_556 . ?
O3 Zr C5 83.6(12) . . ?
C2 Zr C5 57.3(5) . . ?
C1 Zr C5 34.5(3) . . ?
C3 Zr C5 57.3(5) . . ?
O2 Zr C4 147.4(17) . . ?
O1 Zr C4 115.2(16) 138 . ?
O1 Zr C4 122.7(15) . . ?
O3 Zr C4 88.8(16) 83_556 . ?
O3 Zr C4 81.4(15) . . ?
C2 Zr C4 57.3(5) . . ?
C1 Zr C4 57.3(5) . . ?
C3 Zr C4 34.5(3) . . ?
C5 Zr C4 34.5(3) . . ?
O2 Zr Zr 35.4(7) . 83_556 ?
O1 Zr Zr 118.1(7) 138 83_556 ?
O1 Zr Zr 80.9(6) . 83_556 ?
O3 Zr Zr 38.1(8) 83_556 83_556 ?
O3 Zr Zr 85.8(8) . 83_556 ?
C2 Zr Zr 124.3(11) . 83_556 ?
C1 Zr Zr 157.4(10) . 83_556 ?
C3 Zr Zr 110.4(12) . 83_556 ?
C5 Zr Zr 158.4(12) . 83_556 ?
C4 Zr Zr 125.1(12) . 83_556 ?
O2 Zr Zr 35.4(7) . 32_645 ?
O1 Zr Zr 80.9(6) 138 32_645 ?
O1 Zr Zr 118.1(7) . 32_645 ?
O3 Zr Zr 85.8(8) 83_556 32_645 ?
O3 Zr Zr 38.1(8) . 32_645 ?
C2 Zr Zr 175.2(12) . 32_645 ?
C1 Zr Zr 141.6(10) . 32_645 ?
C3 Zr Zr 144.3(11) . 32_645 ?
C5 Zr Zr 117.9(12) . 32_645 ?
C4 Zr Zr 119.0(12) . 32_645 ?
Zr Zr Zr 60.0 83_556 32_645 ?
C6 O1 Zr 121(2) . . ?
Zr O2 Zr 109.1(15) 83_556 . ?
Zr O2 Zr 109.1(15) 83_556 32_645 ?
Zr O2 Zr 109.1(15) . 32_645 ?
Zr O3 Zr 103.7(16) . 32_645 ?
Zr O3 H3 128.1 . . ?
Zr O3 H3 128.1 32_645 . ?
C2 C1 C5 108.0 . . ?
C2 C1 Zr 72.77(15) . . ?
C5 C1 Zr 72.77(14) . . ?
C2 C1 H1 126.0 . . ?
C5 C1 H1 126.0 . . ?
Zr C1 H1 120.3 . . ?
C1 C2 C3 108.0 . . ?
C1 C2 Zr 72.77(15) . . ?
C3 C2 Zr 72.77(15) . . ?
C1 C2 H2 126.0 . . ?
C3 C2 H2 126.0 . . ?
Zr C2 H2 120.3 . . ?
C2 C3 C4 108.0 . . ?
C2 C3 Zr 72.77(15) . . ?
C4 C3 Zr 72.77(15) . . ?
C2 C3 H3A 126.0 . . ?
C4 C3 H3A 126.0 . . ?
Zr C3 H3A 120.3 . . ?
C3 C4 C5 108.0 . . ?
C3 C4 Zr 72.77(15) . . ?
C5 C4 Zr 72.77(15) . . ?
C3 C4 H4 126.0 . . ?
C5 C4 H4 126.0 . . ?
Zr C4 H4 120.3 . . ?
C4 C5 C1 108.0 . . ?
C4 C5 Zr 72.77(15) . . ?
C1 C5 Zr 72.77(14) . . ?
C4 C5 H5 126.0 . . ?
C1 C5 H5 126.0 . . ?
Zr C5 H5 120.3 . . ?
O1 C6 O1 137(3) . 118_656 ?
O1 C6 C7B 113(2) . . ?
O1 C6 C7B 110(2) 118_656 . ?
O1 C6 C7A 113(2) . . ?
O1 C6 C7A 109(2) 118_656 . ?
C8A C7A C12A 120.0 . . ?
C8A C7A C6 120.1(8) . . ?
C12A C7A C6 119.9(8) . . ?
C9A C8A C7A 120.0 . . ?
C9A C8A C18A 120.0(8) . . ?
C7A C8A C18A 120.0(8) . . ?
C8A C9A C10A 120.0 . . ?
C8A C9A H9A 120.0 . . ?
C10A C9A H9A 120.0 . . ?
C11A C10A C9A 120.00(6) . . ?
C12A C11A C10A 120.00(7) . . ?
C12A C11A C19A 119.9(8) . . ?
C10A C11A C19A 120.1(8) . . ?
C11A C12A C7A 120.0 . . ?
C11A C12A H12A 120.0 . . ?
C7A C12A H12A 120.0 . . ?
C8A C18A H18A 109.5 . . ?
C8A C18A H18B 109.5 . . ?
H18A C18A H18B 109.5 . . ?
C8A C18A H18C 109.5 . . ?
H18A C18A H18C 109.5 . . ?
H18B C18A H18C 109.5 . . ?
C11A C19A H19A 109.5 . . ?
C11A C19A H19B 109.5 . . ?
H19A C19A H19B 109.5 . . ?
C11A C19A H19C 109.5 . . ?
H19A C19A H19C 109.5 . . ?
H19B C19A H19C 109.5 . . ?
C8B C7B C12B 120.0 . . ?
C8B C7B C6 120.0(8) . . ?
C12B C7B C6 120.0(8) . . ?
C7B C8B C9B 120.00(5) . . ?
C7B C8B C18B 120.0(8) . . ?
C9B C8B C18B 120.0(8) . . ?
C10B C9B C8B 120.00(6) . . ?
C10B C9B H9B 120.0 . . ?
C8B C9B H9B 120.0 . . ?
C9B C10B C11B 120.00(8) . . ?
C12B C11B C10B 120.0 . . ?
C12B C11B C19B 120.0(8) . . ?
C10B C11B C19B 120.0(8) . . ?
C11B C12B C7B 120.0 . . ?
C11B C12B H12B 120.0 . . ?
C7B C12B H12B 120.0 . . ?
C8B C18B H18D 109.5 . . ?
C8B C18B H18E 109.5 . . ?
H18D C18B H18E 109.5 . . ?
C8B C18B H18F 109.5 . . ?
H18D C18B H18F 109.5 . . ?
H18E C18B H18F 109.5 . . ?
C11B C19B H19D 109.5 . . ?
C11B C19B H19E 109.5 . . ?
H19D C19B H19E 109.5 . . ?
C11B C19B H19F 109.5 . . ?
H19D C19B H19F 109.5 . . ?
H19E C19B H19F 109.5 . . ?
O4 Cu1 O4 88.4(11) 18_655 100_655 ?
O4 Cu1 O4 167.3(12) 18_655 . ?
O4 Cu1 O4 90.2(11) 100_655 . ?
O4 Cu1 O4 90.2(11) 18_655 115 ?
O4 Cu1 O4 167.3(12) 100_655 115 ?
O4 Cu1 O4 88.4(11) . 115 ?
O4 Cu1 O8 96.4(6) 18_655 . ?
O4 Cu1 O8 96.4(6) 100_655 . ?
O4 Cu1 O8 96.4(6) . . ?
O4 Cu1 O8 96.4(6) 115 . ?
O4 Cu1 Cu2 83.6(6) 18_655 . ?
O4 Cu1 Cu2 83.6(6) 100_655 . ?
O4 Cu1 Cu2 83.6(6) . . ?
O4 Cu1 Cu2 83.6(6) 115 . ?
O8 Cu1 Cu2 180.0(17) . . ?
O5 Cu2 O5 91.5(11) . 115 ?
O5 Cu2 O5 167.9(13) . 18_655 ?
O5 Cu2 O5 87.2(11) 115 18_655 ?
O5 Cu2 O5 87.2(11) . 100_655 ?
O5 Cu2 O5 167.9(13) 115 100_655 ?
O5 Cu2 O5 91.5(11) 18_655 100_655 ?
O5 Cu2 O9 96.0(6) . . ?
O5 Cu2 O9 96.0(6) 115 . ?
O5 Cu2 O9 96.0(6) 18_655 . ?
O5 Cu2 O9 96.0(6) 100_655 . ?
O5 Cu2 Cu1 84.0(6) . . ?
O5 Cu2 Cu1 84.0(6) 115 . ?
O5 Cu2 Cu1 84.0(6) 18_655 . ?
O5 Cu2 Cu1 84.0(6) 100_655 . ?
O9 Cu2 Cu1 180.0(13) . . ?
O6 S1 O6 114(3) . 118_656 ?
O6 S1 O7 115.1(18) . . ?
O6 S1 O7 115.1(18) 118_656 . ?
O6 S1 C17 104.5(18) . . ?
O6 S1 C17 104.5(18) 118_656 . ?
O7 S1 C17 102(3) . . ?
C13 O4 Cu1 126(2) . . ?
C13 O5 Cu2 123(2) . . ?
O4 C13 O5 121(3) . . ?
O4 C13 C15 116(3) . . ?
O5 C13 C15 121(3) . . ?
C15 C14 C15 127(5) . 118_656 ?
C15 C14 H14 116.6 . . ?
C15 C14 H14 116.6 118_656 . ?
C14 C15 C13 127(3) . . ?
C14 C15 C16 118(4) . . ?
C13 C15 C16 115(3) . . ?
C17 C16 C15 119(4) . . ?
C17 C16 H16 120.7 . . ?
C15 C16 H16 120.7 . . ?
C16 C17 C16 119(5) 118_656 . ?
C16 C17 S1 120(3) 118_656 . ?
C16 C17 S1 120(3) . . ?

loop_
_geom_bond_atom_site_label_1
_geom_bond_atom_site_label_2
_geom_bond_distance
_geom_bond_site_symmetry_2
_geom_bond_publ_flag
Zr O2 2.066(19) . ?
Zr O1 2.11(3) 138 ?
Zr O1 2.11(3) . ?
Zr O3 2.14(2) 83_556 ?
Zr O3 2.14(2) . ?
Zr C2 2.397(18) . ?
Zr C1 2.397(18) . ?
Zr C3 2.397(18) . ?
Zr C5 2.397(18) . ?
Zr C4 2.397(18) . ?
Zr Zr 3.367(11) 83_556 ?
Zr Zr 3.367(11) 32_645 ?
O1 C6 1.449(17) . ?
O3 H3 0.9500 . ?
C1 C2 1.4200 . ?
C1 C5 1.4200 . ?
C1 H1 0.9500 . ?
C2 C3 1.4200 . ?
C2 H2 0.9500 . ?
C3 C4 1.4200 . ?
C3 H3A 0.9500 . ?
C4 C5 1.4200 . ?
C4 H4 0.9500 . ?
C5 H5 0.9500 . ?
C6 C7B 1.59(3) . ?
C6 C7A 1.59(3) . ?
C7A C8A 1.3900 . ?
C7A C12A 1.3900 . ?
C8A C9A 1.3900 . ?
C8A C18A 1.514(12) . ?
C9A C10A 1.3900 . ?
C9A H9A 0.9500 . ?
C10A C11A 1.3900 . ?
C11A C12A 1.3900 . ?
C11A C19A 1.513(12) . ?
C12A H12A 0.9500 . ?
C18A H18A 0.9800 . ?
C18A H18B 0.9800 . ?
C18A H18C 0.9800 . ?
C19A H19A 0.9800 . ?
C19A H19B 0.9800 . ?
C19A H19C 0.9800 . ?
C7B C8B 1.3900 . ?
C7B C12B 1.3900 . ?
C8B C9B 1.3900 . ?
C8B C18B 1.515(12) . ?
C9B C10B 1.3900 . ?
C9B H9B 0.9500 . ?
C10B C11B 1.3900 . ?
C11B C12B 1.3900 . ?
C11B C19B 1.515(12) . ?
C12B H12B 0.9500 . ?
C18B H18D 0.9800 . ?
C18B H18E 0.9800 . ?
C18B H18F 0.9800 . ?
C19B H19D 0.9800 . ?
C19B H19E 0.9800 . ?
C19B H19F 0.9800 . ?
Cu1 O4 1.94(2) 18_655 ?
Cu1 O4 1.94(2) 100_655 ?
Cu1 O4 1.94(2) . ?
Cu1 O4 1.94(2) 115 ?
Cu1 O8 2.22(6) . ?
Cu1 Cu2 2.650(12) . ?
Cu2 O5 1.96(2) . ?
Cu2 O5 1.96(2) 115 ?
Cu2 O5 1.96(2) 18_655 ?
Cu2 O5 1.96(2) 100_655 ?
Cu2 O9 2.10(4) . ?
S1 O6 1.429(14) . ?
S1 O6 1.429(14) 118_656 ?
S1 O7 1.440(14) . ?
S1 C17 1.75(5) . ?
O4 C13 1.25(3) . ?
O5 C13 1.32(3) . ?
C13 C15 1.49(4) . ?
C14 C15 1.26(3) . ?
C14 C15 1.26(3) 118_656 ?
C14 H14 0.9500 . ?
C15 C16 1.53(4) . ?
C16 C17 1.35(4) . ?
C16 H16 0.9500 . ?
